data_7252103
loop_
_publ_author_name
'Gerstenberger, Jan'
'Werbilo, Timm'
'Haas, Marvin'
'Serban, Simona'
'Basso, Alessandra'
'Dom\'inguez de Mar\'ia, Pablo'
'Kara, Selin'

_publ_section_title
;
 Process-intensified enzymatic decarboxylation using immobilized
 arylmalonate decarboxylase for sustainable asymmetric synthesis of
 \a-arylpropionic acids
;
_journal_name_full 'Green Chemistry'
_journal_paper_doi 10.1039/D6GC02400A
_journal_year 2026
_chemical_formula_moiety 'C17 H18 O5'
_chemical_formula_sum 'C17 H18 O5'
_chemical_formula_weight 302.31
_space_group_crystal_system monoclinic
_space_group_IT_number 14
_space_group_name_Hall '-P 2yn'
_space_group_name_H-M_alt 'P 1 21/n 1'
_atom_sites_solution_hydrogens geom
_atom_sites_solution_primary dual
_audit_block_doi 10.5517/ccdc.csd.cc2rgqzy
_audit_creation_date 2025-02-21
_audit_creation_method
;
Olex2 1.5-ac5-024
(compiled 2022.04.12 svn.rca3783a0 for Rigaku Oxford Diffraction, GUI svn.r6498)
;
_audit_update_record
;
2026-04-15 deposited with the CCDC.	2026-06-02 downloaded from the CCDC.
;
_cell_angle_alpha 90
_cell_angle_beta 94.540(2)
_cell_angle_gamma 90
_cell_formula_units_Z 4
_cell_length_a 6.09780(10)
_cell_length_b 8.1260(2)
_cell_length_c 30.3631(6)
_cell_measurement_reflns_used 9088
_cell_measurement_temperature 100.00(10)
_cell_measurement_theta_max 72.6220
_cell_measurement_theta_min 2.9220
_cell_volume 1499.79(5)
_computing_cell_refinement 'CrysAlisPro 1.171.43.95a (Rigaku OD, 2023)'
_computing_data_collection 'CrysAlisPro system (CCD 43.95a 64-bit (release 03-11-2023))'
_computing_data_reduction 'CrysAlisPro 1.171.43.95a (Rigaku OD, 2023)'
_computing_molecular_graphics 'Olex2 1.5-ac5-024 (Dolomanov et al., 2009)'
_computing_publication_material 'Olex2 1.5-ac5-024 (Dolomanov et al., 2009)'
_computing_structure_refinement 'SHELXL 2019/3 (Sheldrick, 2015)'
_computing_structure_solution 'SHELXT  (Sheldrick, 2015)'
_diffrn_ambient_environment N~2~
_diffrn_ambient_temperature 100.00(10)
_diffrn_detector 'Hybrid Pixel Array Detector'
_diffrn_detector_area_resol_mean 5.8140
_diffrn_measured_fraction_theta_full 1.000
_diffrn_measured_fraction_theta_max 0.982
_diffrn_measurement_details
;
List of Runs (angles in degrees, time in seconds):

  # Type    Start    End  Width  t~exp~   \w     \q     \k     \f   Frames
#--------------------------------------------------------------------------
  1  \w    -34.00  89.00   0.50    0.50    --    0.00  57.00   0.00  246
  2  \w    -34.00  89.00   0.50    0.50    --    0.00  57.00 150.00  246
  3  \w      7.00 137.00   0.50    1.13    --   96.30 -82.00 -90.00  260
  4  \w     60.00 186.00   0.50    1.13    --   96.30  45.00  30.00  252
  5  \w     60.00 186.00   0.50    1.13    --   96.30  45.00-180.00  252
  6  \w      7.00 131.00   0.50    1.13    --   96.30 -61.00 -90.00  248
  7  \w      7.00 137.00   0.50    1.13    --   96.30 -82.00 -90.00  260
  8  \w     62.00 186.00   0.50    1.13    --   96.30  61.00 150.00  248
  9  \w     58.00 186.00   0.50    1.13    --   96.30  77.00  60.00  256
 10  \w    -39.00  89.00   0.50    0.50    --    0.00  38.00 -90.00  256
 11  \w    -34.00  89.00   0.50    0.50    --    0.00  57.00  60.00  246
 12  \w     58.00 186.00   0.50    1.13    --   96.30  77.00 -90.00  256
 13  \w      7.00  97.00   0.50    1.13    --   96.30 -77.00  90.00  180
;
_diffrn_measurement_device 'four-circle diffractometer'
_diffrn_measurement_device_type 'XtaLAB AFC12 (RINC): Kappa single'
_diffrn_measurement_method '\w scans'
_diffrn_orient_matrix_type 'CrysAlisPro convention (1999,Acta A55,543-557)'
_diffrn_orient_matrix_UB_11 -0.1191769000
_diffrn_orient_matrix_UB_12 0.1656633000
_diffrn_orient_matrix_UB_13 0.0044782000
_diffrn_orient_matrix_UB_21 -0.0201968000
_diffrn_orient_matrix_UB_22 0.0188491000
_diffrn_orient_matrix_UB_23 -0.0506416000
_diffrn_orient_matrix_UB_31 -0.2227405000
_diffrn_orient_matrix_UB_32 -0.0902622000
_diffrn_orient_matrix_UB_33 -0.0023527000
_diffrn_radiation_monochromator mirror
_diffrn_radiation_probe x-ray
_diffrn_radiation_type 'Cu K\a'
_diffrn_radiation_wavelength 1.54184
_diffrn_reflns_av_R_equivalents 0.0466
_diffrn_reflns_av_unetI/netI 0.0367
_diffrn_reflns_Laue_measured_fraction_full 1.000
_diffrn_reflns_Laue_measured_fraction_max 0.982
_diffrn_reflns_limit_h_max 7
_diffrn_reflns_limit_h_min -7
_diffrn_reflns_limit_k_max 9
_diffrn_reflns_limit_k_min -9
_diffrn_reflns_limit_l_max 37
_diffrn_reflns_limit_l_min -36
_diffrn_reflns_number 14360
_diffrn_reflns_point_group_measured_fraction_full 1.000
_diffrn_reflns_point_group_measured_fraction_max 0.982
_diffrn_reflns_theta_full 67.684
_diffrn_reflns_theta_max 72.436
_diffrn_reflns_theta_min 2.920
_diffrn_source 'micro-focus sealed X-ray tube'
_diffrn_source_type 'Rigaku (Cu) X-ray Source'
_exptl_absorpt_coefficient_mu 0.816
_exptl_absorpt_correction_T_max 1.00000
_exptl_absorpt_correction_T_min 0.49080
_exptl_absorpt_correction_type multi-scan
_exptl_absorpt_process_details
;
CrysAlisPro 1.171.43.95a (Rigaku Oxford Diffraction, 2023)
Empirical absorption correction using spherical harmonics,
implemented in SCALE3 ABSPACK scaling algorithm.
;
_exptl_crystal_colour colourless
_exptl_crystal_colour_primary colourless
_exptl_crystal_density_diffrn 1.339
_exptl_crystal_description needle
_exptl_crystal_F_000 640
_exptl_crystal_size_max 0.82
_exptl_crystal_size_mid 0.186
_exptl_crystal_size_min 0.143
_refine_diff_density_max 0.356
_refine_diff_density_min -0.266
_refine_diff_density_rms 0.048
_refine_ls_extinction_method none
_refine_ls_goodness_of_fit_ref 1.071
_refine_ls_hydrogen_treatment constr
_refine_ls_matrix_type full
_refine_ls_number_parameters 203
_refine_ls_number_reflns 2924
_refine_ls_number_restraints 0
_refine_ls_restrained_S_all 1.071
_refine_ls_R_factor_all 0.0423
_refine_ls_R_factor_gt 0.0384
_refine_ls_shift/su_max 0.002
_refine_ls_shift/su_mean 0.000
_refine_ls_structure_factor_coef Fsqd
_refine_ls_weighting_details 'w=1/[\s^2^(Fo^2^)+(0.0555P)^2^+0.4308P] where P=(Fo^2^+2Fc^2^)/3'
_refine_ls_weighting_scheme calc
_refine_ls_wR_factor_gt 0.1053
_refine_ls_wR_factor_ref 0.1081
_reflns_Friedel_coverage 0.000
_reflns_number_gt 2620
_reflns_number_total 2924
_reflns_threshold_expression 'I > 2\s(I)'
_cod_data_source_file d6gc02400a2.cif
_cod_data_source_block dm-npm
_cod_database_code 7252103
_shelx_shelxl_version_number 2019/3
_chemical_oxdiff_formula C17H18O5
_shelx_space_group_comment
;
The symmetry employed for this shelxl refinement is uniquely defined
by the following loop, which should always be used as a source of
symmetry information in preference to the above space-group names.
They are only intended as comments.
;
_shelx_estimated_absorpt_t_max 0.894
_shelx_estimated_absorpt_t_min 0.554
_olex2_refinement_description
;
1. Fixed Uiso
 At 1.2 times of:
  All C(H) groups
 At 1.5 times of:
  All C(H,H,H) groups
2.a Aromatic/amide H refined with riding coordinates:
 C10(H10), C2(H2), C5(H5), C8(H8), C3(H3), C7(H7)
2.b Idealised Me refined as rotating group:
 C20(H20A,H20B,H20C), C17(H17A,H17B,H17C), C14(H14A,H14B,H14C), C22(H22A,H22B,
 H22C)
;
_olex2_date_sample_submission 2025-02-20
_olex2_exptl_crystal_mounting_method 'mounted on a 18 mm mounted CryoLoop (20 micron, 0.2 - 0.3 mm, Hampton Research)'
_olex2_submission_original_sample_id DM-NPM
_olex2_submission_special_instructions 'No special instructions were received'
_oxdiff_exptl_absorpt_empirical_details
;
Empirical correction (ABSPACK) includes:
- Absorption correction using spherical harmonics
- Frame scaling
;
_oxdiff_exptl_absorpt_empirical_full_max 3.131
_oxdiff_exptl_absorpt_empirical_full_min 0.285

loop_
_space_group_symop_operation_xyz
'x, y, z'
'-x+1/2, y+1/2, -z+1/2'
'-x, -y, -z'
'x-1/2, -y-1/2, z-1/2'

loop_
_atom_site_label
_atom_site_type_symbol
_atom_site_fract_x
_atom_site_fract_y
_atom_site_fract_z
_atom_site_U_iso_or_equiv
_atom_site_adp_type
_atom_site_occupancy
_atom_site_site_symmetry_order
_atom_site_calc_flag
_atom_site_refinement_flags_posn
_atom_site_refinement_flags_adp
_atom_site_refinement_flags_occupancy
_atom_site_disorder_assembly
_atom_site_disorder_group
O16 O 0.17302(14) 0.44404(11) 0.58593(3) 0.0214(2) Uani 1 1 d . . . . .
O13 O 0.31098(15) 0.68905(11) 0.52522(3) 0.0216(2) Uani 1 1 d . . . . .
O21 O 0.70164(15) 0.70631(12) 0.83925(3) 0.0240(2) Uani 1 1 d . . . . .
O18 O -0.14292(15) 0.56458(12) 0.56112(3) 0.0255(2) Uani 1 1 d . . . . .
O19 O 0.40965(16) 0.91982(12) 0.56217(3) 0.0259(2) Uani 1 1 d . . . . .
C9 C 0.3468(2) 0.76499(16) 0.71715(4) 0.0175(3) Uani 1 1 d . . . . .
C15 C 0.0416(2) 0.57358(16) 0.57827(4) 0.0178(3) Uani 1 1 d . . . . .
C1 C 0.2879(2) 0.71755(15) 0.63792(4) 0.0168(3) Uani 1 1 d . . . . .
C10 C 0.2189(2) 0.78233(16) 0.67628(4) 0.0179(3) Uani 1 1 d . . . . .
H10 H 0.082960 0.839827 0.675429 0.021 Uiso 1 1 calc R U . . .
C2 C 0.4925(2) 0.63361(16) 0.63970(4) 0.0190(3) Uani 1 1 d . . . . .
H2 H 0.542420 0.589190 0.613337 0.023 Uiso 1 1 calc R U . . .
C12 C 0.3079(2) 0.79307(16) 0.55891(4) 0.0176(3) Uani 1 1 d . . . . .
C5 C 0.6768(2) 0.65887(16) 0.75985(4) 0.0194(3) Uani 1 1 d . . . . .
H5 H 0.813071 0.601676 0.761091 0.023 Uiso 1 1 calc R U . . .
C4 C 0.5500(2) 0.68029(15) 0.71871(4) 0.0179(3) Uani 1 1 d . . . . .
C6 C 0.5995(2) 0.72206(16) 0.79771(4) 0.0203(3) Uani 1 1 d . . . . .
C8 C 0.2762(2) 0.83163(17) 0.75699(4) 0.0208(3) Uani 1 1 d . . . . .
H8 H 0.141671 0.890924 0.756334 0.025 Uiso 1 1 calc R U . . .
C3 C 0.6193(2) 0.61537(16) 0.67863(4) 0.0194(3) Uani 1 1 d . . . . .
H3 H 0.755539 0.558529 0.678862 0.023 Uiso 1 1 calc R U . . .
C11 C 0.1516(2) 0.73637(16) 0.59343(4) 0.0177(3) Uani 1 1 d . . . . .
C20 C -0.0284(2) 0.86852(17) 0.59418(4) 0.0213(3) Uani 1 1 d . . . . .
H20A H -0.094158 0.887046 0.564087 0.032 Uiso 1 1 calc R U . . .
H20B H 0.036363 0.971353 0.605988 0.032 Uiso 1 1 calc R U . . .
H20C H -0.142267 0.831399 0.612955 0.032 Uiso 1 1 calc R U . . .
C7 C 0.3992(2) 0.81136(16) 0.79610(4) 0.0219(3) Uani 1 1 d . . . . .
H7 H 0.350507 0.857280 0.822400 0.026 Uiso 1 1 calc R U . . .
C17 C 0.0834(2) 0.28916(16) 0.56906(4) 0.0240(3) Uani 1 1 d . . . . .
H17A H 0.039045 0.300240 0.537472 0.036 Uiso 1 1 calc R U . . .
H17B H -0.044831 0.259502 0.584895 0.036 Uiso 1 1 calc R U . . .
H17C H 0.195522 0.203009 0.573419 0.036 Uiso 1 1 calc R U . . .
C14 C 0.4577(2) 0.73258(18) 0.49156(4) 0.0253(3) Uani 1 1 d . . . . .
H14A H 0.442356 0.651939 0.467518 0.038 Uiso 1 1 calc R U . . .
H14B H 0.609960 0.732896 0.504572 0.038 Uiso 1 1 calc R U . . .
H14C H 0.419525 0.842256 0.479915 0.038 Uiso 1 1 calc R U . . .
C22 C 0.9005(2) 0.6124(2) 0.84366(4) 0.0277(3) Uani 1 1 d . . . . .
H22A H 1.012972 0.666965 0.827514 0.042 Uiso 1 1 calc R U . . .
H22B H 0.872718 0.501933 0.831515 0.042 Uiso 1 1 calc R U . . .
H22C H 0.952156 0.603905 0.874971 0.042 Uiso 1 1 calc R U . . .

loop_
_atom_site_aniso_label
_atom_site_aniso_U_11
_atom_site_aniso_U_22
_atom_site_aniso_U_33
_atom_site_aniso_U_23
_atom_site_aniso_U_13
_atom_site_aniso_U_12
O16 0.0242(5) 0.0137(5) 0.0254(5) -0.0003(3) -0.0031(4) -0.0011(3)
O13 0.0246(5) 0.0204(5) 0.0200(4) -0.0023(3) 0.0039(4) -0.0058(4)
O21 0.0265(5) 0.0273(6) 0.0174(4) 0.0019(4) -0.0031(4) 0.0009(4)
O18 0.0185(5) 0.0232(5) 0.0340(5) -0.0053(4) -0.0026(4) -0.0017(4)
O19 0.0321(5) 0.0216(5) 0.0242(5) -0.0012(4) 0.0030(4) -0.0100(4)
C9 0.0194(6) 0.0131(6) 0.0198(6) 0.0005(5) 0.0014(5) -0.0020(5)
C15 0.0184(6) 0.0184(7) 0.0167(6) 0.0010(5) 0.0019(5) -0.0008(5)
C1 0.0182(6) 0.0143(6) 0.0178(6) 0.0010(4) -0.0003(5) -0.0040(5)
C10 0.0167(6) 0.0155(6) 0.0214(6) 0.0011(5) 0.0007(5) 0.0003(5)
C2 0.0200(6) 0.0174(7) 0.0197(6) -0.0004(5) 0.0028(5) -0.0017(5)
C12 0.0169(6) 0.0175(7) 0.0177(5) 0.0015(5) -0.0032(5) 0.0002(5)
C5 0.0189(6) 0.0171(7) 0.0219(6) 0.0026(5) -0.0006(5) -0.0008(5)
C4 0.0192(6) 0.0140(6) 0.0205(6) 0.0015(5) 0.0011(5) -0.0029(5)
C6 0.0238(6) 0.0179(7) 0.0186(6) 0.0028(5) -0.0022(5) -0.0049(5)
C8 0.0205(6) 0.0186(7) 0.0236(6) -0.0014(5) 0.0028(5) 0.0014(5)
C3 0.0181(6) 0.0171(7) 0.0231(6) 0.0013(5) 0.0023(5) 0.0012(5)
C11 0.0187(6) 0.0156(7) 0.0186(6) 0.0003(5) -0.0002(5) -0.0012(5)
C20 0.0208(6) 0.0174(7) 0.0251(6) 0.0013(5) -0.0016(5) 0.0011(5)
C7 0.0260(7) 0.0196(7) 0.0202(6) -0.0024(5) 0.0030(5) -0.0015(5)
C17 0.0284(7) 0.0147(7) 0.0289(7) -0.0021(5) 0.0030(5) -0.0032(5)
C14 0.0280(7) 0.0275(8) 0.0213(6) -0.0012(5) 0.0069(5) -0.0064(6)
C22 0.0228(7) 0.0371(9) 0.0224(6) 0.0070(6) -0.0041(5) 0.0004(6)

loop_
_atom_type_symbol
_atom_type_description
_atom_type_scat_dispersion_real
_atom_type_scat_dispersion_imag
_atom_type_scat_source
C C 0.0181 0.0091 'International Tables Vol C Tables 4.2.6.8 and 6.1.1.4'
H H 0.0000 0.0000 'International Tables Vol C Tables 4.2.6.8 and 6.1.1.4'
O O 0.0492 0.0322 'International Tables Vol C Tables 4.2.6.8 and 6.1.1.4'

loop_
_exptl_crystal_face_index_h
_exptl_crystal_face_index_k
_exptl_crystal_face_index_l
_exptl_crystal_face_perp_dist
-3 -2 5 0.3786
-1 -1 -19 0.0360
3 3 0 0.3355
1 1 19 0.0899
-4 -1 1 0.3813
0 -5 0 0.1353
4 -1 0 0.3872
0 5 0 0.0107

loop_
_geom_angle_atom_site_label_1
_geom_angle_atom_site_label_2
_geom_angle_atom_site_label_3
_geom_angle
_geom_angle_site_symmetry_1
_geom_angle_site_symmetry_3
_geom_angle_publ_flag
C15 O16 C17 114.81(10) . . ?
C12 O13 C14 115.68(10) . . ?
C6 O21 C22 117.21(10) . . ?
C10 C9 C8 121.52(11) . . ?
C4 C9 C10 119.80(11) . . ?
C4 C9 C8 118.68(12) . . ?
O16 C15 C11 112.65(10) . . ?
O18 C15 O16 123.79(12) . . ?
O18 C15 C11 123.55(11) . . ?
C10 C1 C2 118.62(11) . . ?
C10 C1 C11 121.78(11) . . ?
C2 C1 C11 119.59(10) . . ?
C1 C10 C9 121.26(11) . . ?
C3 C2 C1 121.33(11) . . ?
O13 C12 C11 112.37(10) . . ?
O19 C12 O13 124.74(11) . . ?
O19 C12 C11 122.86(11) . . ?
C6 C5 C4 119.21(12) . . ?
C9 C4 C5 120.08(11) . . ?
C9 C4 C3 118.08(11) . . ?
C3 C4 C5 121.82(12) . . ?
O21 C6 C5 125.04(12) . . ?
O21 C6 C7 114.07(11) . . ?
C5 C6 C7 120.89(12) . . ?
C7 C8 C9 120.77(12) . . ?
C2 C3 C4 120.90(12) . . ?
C15 C11 C12 109.40(10) . . ?
C1 C11 C15 111.75(10) . . ?
C1 C11 C12 107.90(10) . . ?
C1 C11 C20 113.17(10) . . ?
C20 C11 C15 108.06(10) . . ?
C20 C11 C12 106.38(10) . . ?
C8 C7 C6 120.32(12) . . ?

loop_
_geom_bond_atom_site_label_1
_geom_bond_atom_site_label_2
_geom_bond_distance
_geom_bond_site_symmetry_2
_geom_bond_publ_flag
O16 C15 1.3324(15) . ?
O16 C17 1.4493(15) . ?
O13 C12 1.3281(15) . ?
O13 C14 1.4541(15) . ?
O21 C6 1.3676(15) . ?
O21 C22 1.4302(17) . ?
O18 C15 1.2039(16) . ?
O19 C12 1.2025(16) . ?
C9 C10 1.4197(17) . ?
C9 C4 1.4148(18) . ?
C9 C8 1.4231(17) . ?
C15 C11 1.5373(17) . ?
C1 C10 1.3739(17) . ?
C1 C2 1.4193(17) . ?
C1 C11 1.5365(17) . ?
C2 C3 1.3683(17) . ?
C12 C11 1.5417(16) . ?
C5 C4 1.4268(17) . ?
C5 C6 1.3761(18) . ?
C4 C3 1.4210(17) . ?
C6 C7 1.4182(19) . ?
C8 C7 1.3635(18) . ?
C11 C20 1.5373(17) . ?

loop_
_exptl_oxdiff_crystal_face_indexfrac_h
_exptl_oxdiff_crystal_face_indexfrac_k
_exptl_oxdiff_crystal_face_indexfrac_l
_exptl_oxdiff_crystal_face_x
_exptl_oxdiff_crystal_face_y
_exptl_oxdiff_crystal_face_z
-3.4438 -2.4555 4.5493 0.0240 -0.2071 0.9780
-0.6827 -0.6445 -18.9381 -0.1102 0.9607 0.2548
3.4726 2.5115 -0.1340 0.0016 -0.0160 -0.9999
0.5045 0.5176 19.1958 0.1116 -0.9725 -0.2042
-3.9325 -0.5331 0.5038 0.3826 0.0439 0.9229
0.1263 -5.2716 0.0017 -0.8883 -0.1020 0.4477
3.9183 -0.6909 -0.4979 -0.5837 -0.0669 -0.8092
0.1771 5.2692 -0.0404 0.8516 0.0978 -0.5150
